data_4022003
loop_
_publ_author_name
'Darko Dolenc'
'Bo\<zo Plesni\<car'

_publ_contact_author
;
Dr. Darko Dolenc
Faculty of Chemistry and Chemical Technology
University of Ljubljana
A\<sker\<ceva 5
1000 Ljubljana
Slovenia
;
_publ_contact_author_email darko.dolenc@fkkt.uni-lj.si
_publ_contact_author_fax '+386 1 2419 220'
_publ_section_title
;
 Abstraction of Iodine from Aromatic Iodides by Alkyl Radicals:
 Steric and Electronic Effects
;
_journal_name_full 'Journal of Organic Chemistry'
_journal_page_first 8028
_journal_page_last 8036
_journal_paper_doi 10.1021/jo061125a
_journal_volume 71
_journal_year 2006
_chemical_formula_sum 'C7 H7 I O3 S'
_chemical_formula_weight 298.09
_chemical_name_systematic
;
 ?
;
_space_group_IT_number 2
_symmetry_cell_setting triclinic
_symmetry_space_group_name_Hall '-P 1'
_symmetry_space_group_name_H-M 'P -1'
_atom_sites_solution_hydrogens geom
_atom_sites_solution_primary direct
_atom_sites_solution_secondary difmap
_audit_creation_method SHELXL-97
_cell_angle_alpha 100.6959(6)
_cell_angle_beta 108.5991(6)
_cell_angle_gamma 94.2119(7)
_cell_formula_units_Z 4
_cell_length_a 7.92280(10)
_cell_length_b 10.6696(2)
_cell_length_c 11.9294(2)
_cell_measurement_temperature 150(2)
_cell_volume 929.58(3)
_computing_cell_refinement 'Denzo-SMN (Otwinowski & Minor, 1997)'
_computing_data_collection 'Denzo-SMN (Otwinowski & Minor, 1997)'
_computing_data_reduction 'Denzo-SMN (Otwinowski & Minor, 1997)'
_computing_structure_refinement 'SHELXL-97 (Sheldrick, 1997)'
_computing_structure_solution 'SHELXS-97 (Sheldrick, 1990)'
_diffrn_ambient_temperature 150(2)
_diffrn_measured_fraction_theta_full 0.992
_diffrn_measured_fraction_theta_max 0.992
_diffrn_measurement_device_type 'Nonius Kappa CCD diffractometer'
_diffrn_radiation_monochromator graphite
_diffrn_radiation_source 'fine-focus sealed tube'
_diffrn_radiation_type MoK\a
_diffrn_radiation_wavelength 0.71073
_diffrn_reflns_av_R_equivalents 0.0134
_diffrn_reflns_av_sigmaI/netI 0.0285
_diffrn_reflns_limit_h_max 10
_diffrn_reflns_limit_h_min -10
_diffrn_reflns_limit_k_max 13
_diffrn_reflns_limit_k_min -13
_diffrn_reflns_limit_l_max 15
_diffrn_reflns_limit_l_min -15
_diffrn_reflns_number 7712
_diffrn_reflns_theta_full 27.47
_diffrn_reflns_theta_max 27.47
_diffrn_reflns_theta_min 2.98
_exptl_absorpt_coefficient_mu 3.634
_exptl_absorpt_correction_type multi-scan
_exptl_absorpt_process_details
;
HKL SCALEPACK (Otwinowski & Minor, 1997)
;
_exptl_crystal_colour colourless
_exptl_crystal_density_diffrn 2.130
_exptl_crystal_density_method 'not measured'
_exptl_crystal_description block
_exptl_crystal_F_000 568
_exptl_crystal_size_max 0.2
_exptl_crystal_size_mid 0.14
_exptl_crystal_size_min 0.12
_refine_diff_density_max 1.256
_refine_diff_density_min -2.312
_refine_diff_density_rms 0.178
_refine_ls_extinction_method none
_refine_ls_goodness_of_fit_ref 1.178
_refine_ls_hydrogen_treatment mixed
_refine_ls_matrix_type full
_refine_ls_number_parameters 269
_refine_ls_number_reflns 4228
_refine_ls_number_restraints 0
_refine_ls_restrained_S_all 1.178
_refine_ls_R_factor_all 0.0270
_refine_ls_R_factor_gt 0.0253
_refine_ls_shift/su_max 0.001
_refine_ls_shift/su_mean 0.000
_refine_ls_structure_factor_coef Fsqd
_refine_ls_weighting_details 'calc w=1/[\s^2^(Fo^2^)+(0.0235P)^2^+1.8891P] where P=(Fo^2^+2Fc^2^)/3'
_refine_ls_weighting_scheme calc
_refine_ls_wR_factor_gt 0.0701
_refine_ls_wR_factor_ref 0.0710
_reflns_number_gt 3987
_reflns_number_total 4228
_reflns_threshold_expression >2sigma(I)
_cod_data_source_file jo061125asi20060601_094253.cif
_cod_database_code 4022003

loop_
_symmetry_equiv_pos_as_xyz
'x, y, z'
'-x, -y, -z'

loop_
_atom_site_label
_atom_site_type_symbol
_atom_site_fract_x
_atom_site_fract_y
_atom_site_fract_z
_atom_site_U_iso_or_equiv
_atom_site_adp_type
_atom_site_occupancy
_atom_site_symmetry_multiplicity
_atom_site_calc_flag
_atom_site_refinement_flags
I1 I 0.56909(3) -0.14696(2) 0.35347(2) 0.03423(8) Uani 1 1 d .
S1 S 0.50042(9) 0.08688(7) 0.17084(7) 0.01923(15) Uani 1 1 d .
O11 O 0.4733(3) 0.1474(2) 0.2936(2) 0.0223(4) Uani 1 1 d .
O12 O 0.3604(3) -0.0192(2) 0.1169(2) 0.0316(5) Uani 1 1 d .
O13 O 0.5134(3) 0.1859(3) 0.1071(2) 0.0313(5) Uani 1 1 d .
C11 C 0.7562(4) -0.0521(3) 0.2946(3) 0.0199(6) Uani 1 1 d .
C12 C 0.7138(4) 0.0343(3) 0.2190(3) 0.0169(5) Uani 1 1 d .
C13 C 0.8436(4) 0.0864(3) 0.1778(3) 0.0223(6) Uani 1 1 d .
H13 H 0.811(5) 0.148(4) 0.133(4) 0.025(9) Uiso 1 1 d .
C14 C 1.0162(4) 0.0531(3) 0.2135(3) 0.0266(7) Uani 1 1 d .
H14 H 1.104(7) 0.087(5) 0.195(4) 0.047(13) Uiso 1 1 d .
C15 C 1.0583(4) -0.0293(3) 0.2904(3) 0.0273(7) Uani 1 1 d .
H15 H 1.164(6) -0.049(4) 0.313(4) 0.035(11) Uiso 1 1 d .
C16 C 0.9303(4) -0.0832(3) 0.3308(3) 0.0253(6) Uani 1 1 d .
H16 H 0.965(6) -0.130(4) 0.389(4) 0.036(11) Uiso 1 1 d .
C17 C 0.6016(5) 0.2587(4) 0.3717(4) 0.0321(8) Uani 1 1 d .
H17C H 0.705(7) 0.233(5) 0.407(4) 0.046(13) Uiso 1 1 d .
H17B H 0.650(8) 0.303(6) 0.320(6) 0.075(18) Uiso 1 1 d .
H17A H 0.543(8) 0.295(6) 0.413(5) 0.065(17) Uiso 1 1 d .
I2 I 0.72794(3) 0.54699(2) 0.196184(18) 0.02432(7) Uani 1 1 d .
S2 S 1.20241(9) 0.54705(7) 0.32257(6) 0.01838(15) Uani 1 1 d .
O21 O 1.1197(3) 0.5000(2) 0.41358(19) 0.0216(4) Uani 1 1 d .
O22 O 1.3861(3) 0.5252(2) 0.3535(2) 0.0259(5) Uani 1 1 d .
O23 O 1.1632(3) 0.6757(2) 0.3249(2) 0.0264(5) Uani 1 1 d .
C21 C 0.8937(4) 0.4383(3) 0.1236(3) 0.0174(5) Uani 1 1 d .
C22 C 1.0799(4) 0.4435(3) 0.1808(3) 0.0165(5) Uani 1 1 d .
C23 C 1.1780(4) 0.3659(3) 0.1258(3) 0.0202(6) Uani 1 1 d .
H23 H 1.301(6) 0.367(4) 0.162(4) 0.036(11) Uiso 1 1 d .
C24 C 1.0929(5) 0.2832(3) 0.0134(3) 0.0234(6) Uani 1 1 d .
H24 H 1.169(6) 0.231(4) -0.019(4) 0.032(10) Uiso 1 1 d .
C25 C 0.9089(5) 0.2776(3) -0.0434(3) 0.0250(6) Uani 1 1 d .
H25 H 0.8515 0.2221 -0.1186 0.030 Uiso 1 1 calc R
C26 C 0.8101(4) 0.3543(3) 0.0110(3) 0.0224(6) Uani 1 1 d .
H26 H 0.677(5) 0.349(4) -0.029(4) 0.028(10) Uiso 1 1 d .
C27 C 1.1616(5) 0.3770(3) 0.4442(3) 0.0287(7) Uani 1 1 d .
H27C H 1.133(6) 0.308(5) 0.368(4) 0.042(12) Uiso 1 1 d .
H27B H 1.285(6) 0.382(4) 0.482(4) 0.039(12) Uiso 1 1 d .
H27A H 1.081(7) 0.356(5) 0.484(5) 0.053(14) Uiso 1 1 d .

loop_
_atom_site_aniso_label
_atom_site_aniso_U_11
_atom_site_aniso_U_22
_atom_site_aniso_U_33
_atom_site_aniso_U_23
_atom_site_aniso_U_13
_atom_site_aniso_U_12
I1 0.03197(13) 0.03468(14) 0.05396(16) 0.02581(11) 0.02807(11) 0.01340(10)
S1 0.0134(3) 0.0245(4) 0.0192(3) 0.0027(3) 0.0052(3) 0.0060(3)
O11 0.0184(10) 0.0257(11) 0.0226(11) 0.0007(9) 0.0088(8) 0.0059(8)
O12 0.0161(10) 0.0343(13) 0.0346(13) -0.0055(10) 0.0033(9) 0.0005(9)
O13 0.0298(12) 0.0425(14) 0.0319(13) 0.0200(11) 0.0145(10) 0.0193(11)
C11 0.0178(13) 0.0195(14) 0.0259(15) 0.0050(12) 0.0118(12) 0.0035(11)
C12 0.0124(12) 0.0187(13) 0.0197(13) 0.0015(11) 0.0068(10) 0.0037(10)
C13 0.0215(14) 0.0202(14) 0.0296(16) 0.0069(12) 0.0137(12) 0.0036(12)
C14 0.0185(14) 0.0244(16) 0.0396(19) 0.0031(14) 0.0161(14) 0.0022(12)
C15 0.0131(14) 0.0271(16) 0.0387(19) 0.0007(14) 0.0076(13) 0.0073(12)
C16 0.0231(15) 0.0243(15) 0.0312(17) 0.0089(13) 0.0095(13) 0.0111(12)
C17 0.0287(18) 0.0291(18) 0.0301(18) -0.0068(14) 0.0053(15) 0.0067(14)
I2 0.01876(11) 0.02890(12) 0.02617(12) 0.00494(8) 0.00846(8) 0.00805(8)
S2 0.0176(3) 0.0174(3) 0.0178(3) 0.0022(3) 0.0040(3) 0.0022(3)
O21 0.0236(10) 0.0254(11) 0.0180(10) 0.0058(8) 0.0085(8) 0.0071(9)
O22 0.0164(10) 0.0304(12) 0.0267(12) 0.0022(9) 0.0041(9) 0.0024(9)
O23 0.0309(12) 0.0166(10) 0.0269(12) 0.0020(9) 0.0049(9) 0.0037(9)
C21 0.0196(13) 0.0159(13) 0.0188(13) 0.0058(10) 0.0080(11) 0.0046(10)
C22 0.0195(13) 0.0142(12) 0.0159(13) 0.0034(10) 0.0064(11) 0.0010(10)
C23 0.0207(14) 0.0193(14) 0.0228(15) 0.0062(11) 0.0093(12) 0.0038(11)
C24 0.0332(17) 0.0201(14) 0.0205(15) 0.0048(12) 0.0137(13) 0.0059(12)
C25 0.0335(17) 0.0214(15) 0.0183(14) 0.0027(12) 0.0078(13) 0.0007(13)
C26 0.0234(15) 0.0231(15) 0.0183(14) 0.0055(12) 0.0040(12) 0.0013(12)
C27 0.0354(19) 0.0271(17) 0.0282(17) 0.0117(14) 0.0130(15) 0.0086(14)

loop_
_atom_type_symbol
_atom_type_description
_atom_type_scat_dispersion_real
_atom_type_scat_dispersion_imag
_atom_type_scat_source
C C 0.0033 0.0016 'International Tables Vol C Tables 4.2.6.8 and 6.1.1.4'
H H 0.0000 0.0000 'International Tables Vol C Tables 4.2.6.8 and 6.1.1.4'
O O 0.0106 0.0060 'International Tables Vol C Tables 4.2.6.8 and 6.1.1.4'
S S 0.1246 0.1234 'International Tables Vol C Tables 4.2.6.8 and 6.1.1.4'
I I -0.4742 1.8119 'International Tables Vol C Tables 4.2.6.8 and 6.1.1.4'

loop_
_geom_angle_atom_site_label_1
_geom_angle_atom_site_label_2
_geom_angle_atom_site_label_3
_geom_angle
O12 S1 O13 119.82(16)
O12 S1 O11 104.00(14)
O13 S1 O11 109.18(14)
O12 S1 C12 111.23(14)
O13 S1 C12 108.05(14)
O11 S1 C12 103.24(13)
C17 O11 S1 116.9(2)
C12 C11 C16 119.3(3)
C12 C11 I1 123.9(2)
C16 C11 I1 116.8(2)
C11 C12 C13 120.1(3)
C11 C12 S1 123.9(2)
C13 C12 S1 116.0(2)
C14 C13 C12 119.9(3)
C14 C13 H13 123(2)
C12 C13 H13 117(2)
C15 C14 C13 119.6(3)
C15 C14 H14 116(3)
C13 C14 H14 124(3)
C14 C15 C16 121.1(3)
C14 C15 H15 120(3)
C16 C15 H15 119(3)
C15 C16 C11 119.9(3)
C15 C16 H16 119(3)
C11 C16 H16 120(3)
O11 C17 H17C 109(3)
O11 C17 H17B 108(4)
H17C C17 H17B 94(5)
O11 C17 H17A 102(4)
H17C C17 H17A 121(5)
H17B C17 H17A 122(5)
O23 S2 O22 118.77(14)
O23 S2 O21 104.53(14)
O22 S2 O21 109.20(13)
O23 S2 C22 111.18(14)
O22 S2 C22 107.86(14)
O21 S2 C22 104.33(13)
C27 O21 S2 117.2(2)
C26 C21 C22 118.6(3)
C26 C21 I2 116.6(2)
C22 C21 I2 124.7(2)
C23 C22 C21 120.4(3)
C23 C22 S2 116.4(2)
C21 C22 S2 123.2(2)
C24 C23 C22 120.2(3)
C24 C23 H23 118(3)
C22 C23 H23 122(3)
C23 C24 C25 119.6(3)
C23 C24 H24 116(2)
C25 C24 H24 124(2)
C26 C25 C24 120.5(3)
C26 C25 H25 119.7
C24 C25 H25 119.7
C25 C26 C21 120.6(3)
C25 C26 H26 121(2)
C21 C26 H26 119(2)
O21 C27 H27C 110(3)
O21 C27 H27B 110(3)
H27C C27 H27B 105(4)
O21 C27 H27A 105(3)
H27C C27 H27A 107(4)
H27B C27 H27A 121(4)

loop_
_geom_bond_atom_site_label_1
_geom_bond_atom_site_label_2
_geom_bond_distance
I1 C11 2.104(3)
S1 O12 1.420(2)
S1 O13 1.428(3)
S1 O11 1.575(2)
S1 C12 1.772(3)
O11 C17 1.455(4)
C11 C12 1.391(4)
C11 C16 1.393(4)
C12 C13 1.396(4)
C13 C14 1.391(4)
C13 H13 0.92(4)
C14 C15 1.369(5)
C14 H14 0.87(5)
C15 C16 1.386(5)
C15 H15 0.85(5)
C16 H16 0.91(5)
C17 H17C 0.88(5)
C17 H17B 0.99(7)
C17 H17A 0.84(6)
I2 C21 2.097(3)
S2 O23 1.427(2)
S2 O22 1.431(2)
S2 O21 1.571(2)
S2 C22 1.768(3)
O21 C27 1.459(4)
C21 C26 1.394(4)
C21 C22 1.406(4)
C22 C23 1.393(4)
C23 C24 1.388(4)
C23 H23 0.93(4)
C24 C25 1.389(5)
C24 H24 0.97(4)
C25 C26 1.387(5)
C25 H25 0.9300
C26 H26 1.00(4)
C27 H27C 1.00(5)
C27 H27B 0.93(5)
C27 H27A 0.94(5)

loop_
_cod_related_entry_id
_cod_related_entry_database
_cod_related_entry_code
1 ChemSpider 10147828
